data_4088325
loop_
_publ_author_name
'Fischer, Reinald'
'G\"orls, Helmar'
'Langer, Jens'
'Enke, Marcel'
'Westerhausen, Matthias'

_publ_section_title
;
 Magnesiacycloalkanes with Different Ring Sizes
;
_journal_issue 4
_journal_name_full Organometallics
_journal_page_first 587
_journal_paper_doi 10.1021/acs.organomet.5b01010
_journal_volume 35
_journal_year 2016
_chemical_formula_moiety 'C32 H64 Mg2 O4'
_chemical_formula_sum 'C32 H64 Mg2 O4'
_chemical_formula_weight 561.45
_space_group_IT_number 2
_space_group_name_Hall '-P 1'
_space_group_name_H-M_alt 'P -1'
_symmetry_cell_setting triclinic
_symmetry_space_group_name_Hall '-P 1'
_symmetry_space_group_name_H-M 'P -1'
_atom_sites_solution_hydrogens geom
_atom_sites_solution_primary direct
_atom_sites_solution_secondary difmap
_audit_creation_method SHELXL-97
_cell_angle_alpha 70.008(4)
_cell_angle_beta 80.746(4)
_cell_angle_gamma 64.989(4)
_cell_formula_units_Z 1
_cell_length_a 8.4905(6)
_cell_length_b 9.2287(6)
_cell_length_c 12.9872(8)
_cell_measurement_reflns_used 4655
_cell_measurement_temperature 133(2)
_cell_measurement_theta_max 27.42
_cell_measurement_theta_min 2.65
_cell_volume 866.47(10)
_computing_cell_refinement DENZO
_computing_data_collection COLLECT
_computing_data_reduction DENZO
_computing_molecular_graphics SHELXTL/PC
_computing_publication_material SHELXL-97
_computing_structure_refinement 'SHELXL-97 (Sheldrick, 2008)'
_computing_structure_solution 'SHELXS-97 (Sheldrick, 2008)'
_diffrn_ambient_temperature 133(2)
_diffrn_measured_fraction_theta_full 0.889
_diffrn_measured_fraction_theta_max 0.889
_diffrn_measurement_device_type KappaCCD
_diffrn_measurement_method 'phi- + omega-scan'
_diffrn_radiation_monochromator graphite
_diffrn_radiation_source 'fine-focus sealed tube'
_diffrn_radiation_type MoK\a
_diffrn_radiation_wavelength 0.71073
_diffrn_reflns_av_R_equivalents 0.0189
_diffrn_reflns_av_sigmaI/netI 0.0356
_diffrn_reflns_limit_h_max 9
_diffrn_reflns_limit_h_min -10
_diffrn_reflns_limit_k_max 11
_diffrn_reflns_limit_k_min -11
_diffrn_reflns_limit_l_max 16
_diffrn_reflns_limit_l_min -14
_diffrn_reflns_number 4655
_diffrn_reflns_theta_full 27.42
_diffrn_reflns_theta_max 27.42
_diffrn_reflns_theta_min 2.65
_exptl_absorpt_coefficient_mu 0.100
_exptl_absorpt_correction_T_max 0.7456
_exptl_absorpt_correction_T_min 0.7059
_exptl_absorpt_correction_type multi-scan
_exptl_absorpt_process_details 'SADABS, Bruker-AXS, 2002'
_exptl_crystal_colour colourless
_exptl_crystal_density_diffrn 1.076
_exptl_crystal_density_method 'not measured'
_exptl_crystal_description orism
_exptl_crystal_F_000 312
_exptl_crystal_size_max 0.112
_exptl_crystal_size_mid 0.098
_exptl_crystal_size_min 0.084
_refine_diff_density_max 0.621
_refine_diff_density_min -0.508
_refine_diff_density_rms 0.065
_refine_ls_extinction_method none
_refine_ls_goodness_of_fit_ref 1.096
_refine_ls_hydrogen_treatment mixed
_refine_ls_matrix_type full
_refine_ls_number_parameters 239
_refine_ls_number_reflns 3504
_refine_ls_number_restraints 0
_refine_ls_restrained_S_all 1.096
_refine_ls_R_factor_all 0.0860
_refine_ls_R_factor_gt 0.0741
_refine_ls_shift/su_max 0.003
_refine_ls_shift/su_mean 0.001
_refine_ls_structure_factor_coef Fsqd
_refine_ls_weighting_details 'calc w=1/[\s^2^(Fo^2^)+(0.0732P)^2^+1.0965P] where P=(Fo^2^+2Fc^2^)/3'
_refine_ls_weighting_scheme calc
_refine_ls_wR_factor_gt 0.1806
_refine_ls_wR_factor_ref 0.1917
_reflns_number_gt 3022
_reflns_number_total 3504
_reflns_threshold_expression >2sigma(I)
_cod_data_source_file om5b01010_si_002.cif
_cod_data_source_block FO4863
_cod_database_code 4088325

loop_
_symmetry_equiv_pos_as_xyz
'x, y, z'
'-x, -y, -z'

loop_
_atom_site_label
_atom_site_type_symbol
_atom_site_fract_x
_atom_site_fract_y
_atom_site_fract_z
_atom_site_U_iso_or_equiv
_atom_site_adp_type
_atom_site_occupancy
_atom_site_symmetry_multiplicity
_atom_site_calc_flag
_atom_site_refinement_flags
_atom_site_disorder_assembly
_atom_site_disorder_group
Mg1 Mg 0.80727(11) 0.52494(11) 0.81316(6) 0.0299(3) Uani 1 1 d . . .
O1 O 0.7042(3) 0.4082(3) 0.74851(17) 0.0435(5) Uani 1 1 d . B .
O2 O 0.9428(2) 0.3119(2) 0.93831(14) 0.0391(5) Uani 1 1 d . . .
C1 C 1.0126(3) 0.5741(3) 0.7053(2) 0.0311(5) Uani 1 1 d . . .
C2 C 0.9624(4) 0.7442(4) 0.6142(2) 0.0327(6) Uani 1 1 d . . .
C3 C 0.8387(3) 0.7662(3) 0.53212(19) 0.0281(5) Uani 1 1 d . . .
C4 C 0.7790(4) 0.9358(3) 0.4438(2) 0.0313(6) Uani 1 1 d . . .
C5 C 0.6673(4) 0.9494(3) 0.3578(2) 0.0321(6) Uani 1 1 d . . .
C6 C 0.5928(4) 1.1227(3) 0.2740(2) 0.0327(6) Uani 1 1 d . . .
C7 C 0.4895(4) 1.1335(4) 0.1840(2) 0.0372(6) Uani 1 1 d . . .
C8 C 0.3996(4) 1.3126(4) 0.1076(2) 0.0357(6) Uani 1 1 d . . .
C9 C 0.5355(4) 0.4016(5) 0.7756(3) 0.0491(8) Uani 1 1 d . . .
H9A H 0.4495 0.5061 0.7899 0.059 Uiso 0.50 1 calc PR A 1
H9B H 0.5404 0.3045 0.8406 0.059 Uiso 0.50 1 calc PR A 1
H9C H 0.5235 0.3564 0.8561 0.059 Uiso 0.50 1 calc PR A 2
H9D H 0.4441 0.5165 0.7513 0.059 Uiso 0.50 1 calc PR A 2
C10 C 0.4904(16) 0.3823(17) 0.6714(9) 0.072(3) Uani 0.50 1 d P B 1
H10A H 0.4096 0.3249 0.6885 0.087 Uiso 0.50 1 calc PR B 1
H10B H 0.4391 0.4925 0.6149 0.087 Uiso 0.50 1 calc PR B 1
C10A C 0.5135(16) 0.3025(17) 0.7265(9) 0.072(3) Uani 0.50 1 d P B 2
H10C H 0.3978 0.3576 0.6927 0.087 Uiso 0.50 1 calc PR B 2
H10D H 0.5245 0.1928 0.7804 0.087 Uiso 0.50 1 calc PR B 2
C11 C 0.6615(6) 0.2790(8) 0.6370(4) 0.0887(16) Uani 1 1 d . . .
H11A H 0.6938 0.1592 0.6799 0.106 Uiso 0.50 1 calc PR B 1
H11B H 0.6632 0.2909 0.5582 0.106 Uiso 0.50 1 calc PR B 1
H11C H 0.7233 0.1589 0.6419 0.106 Uiso 0.50 1 calc PR B 2
H11D H 0.6125 0.3427 0.5629 0.106 Uiso 0.50 1 calc PR B 2
C12 C 0.7785(5) 0.3418(5) 0.6580(3) 0.0598(10) Uani 1 1 d . B .
H12A H 0.7908 0.4310 0.5923 0.072 Uiso 1 1 calc R . .
H12B H 0.8948 0.2501 0.6769 0.072 Uiso 1 1 calc R . .
C13 C 0.9058(5) 0.2903(5) 1.0509(2) 0.0609(11) Uani 1 1 d . . .
H13A H 0.7967 0.2719 1.0707 0.073 Uiso 1 1 calc R . .
H13B H 0.8894 0.3931 1.0672 0.073 Uiso 1 1 calc R . .
C14 C 1.0470(4) 0.1478(4) 1.1153(2) 0.0532(9) Uani 1 1 d . . .
H14A H 1.0031 0.0657 1.1677 0.064 Uiso 1 1 calc R . .
H14B H 1.1028 0.1848 1.1569 0.064 Uiso 1 1 calc R . .
C15 C 1.1758(4) 0.0694(4) 1.0343(2) 0.0410(7) Uani 1 1 d . . .
H15A H 1.2961 0.0453 1.0503 0.049 Uiso 1 1 calc R . .
H15B H 1.1692 -0.0362 1.0365 0.049 Uiso 1 1 calc R . .
C16 C 1.1202(4) 0.2008(4) 0.9247(2) 0.0562(10) Uani 1 1 d . . .
H16A H 1.1960 0.2640 0.9011 0.067 Uiso 1 1 calc R . .
H16B H 1.1280 0.1474 0.8686 0.067 Uiso 1 1 calc R . .
H3B H 0.899(4) 0.676(4) 0.498(2) 0.028(7) Uiso 1 1 d . . .
H2B H 0.910(4) 0.834(4) 0.646(3) 0.041(8) Uiso 1 1 d . . .
H7B H 0.568(4) 1.055(4) 0.145(3) 0.040(8) Uiso 1 1 d . . .
H4B H 0.881(4) 0.959(4) 0.405(3) 0.039(8) Uiso 1 1 d . . .
H6B H 0.691(4) 1.155(4) 0.240(3) 0.045(9) Uiso 1 1 d . . .
H3A H 0.736(4) 0.750(4) 0.572(3) 0.041(8) Uiso 1 1 d . . .
H6A H 0.518(4) 1.203(4) 0.314(2) 0.037(8) Uiso 1 1 d . . .
H2A H 1.067(5) 0.761(4) 0.572(3) 0.050(9) Uiso 1 1 d . . .
H8B H 0.486(5) 1.362(4) 0.073(3) 0.048(9) Uiso 1 1 d . . .
H7A H 0.400(4) 1.091(4) 0.217(3) 0.043(9) Uiso 1 1 d . . .
H4A H 0.712(4) 1.024(4) 0.479(3) 0.044(9) Uiso 1 1 d . . .
H8A H 0.354(4) 1.308(4) 0.046(3) 0.046(9) Uiso 1 1 d . . .
H5B H 0.737(5) 0.864(4) 0.321(3) 0.046(9) Uiso 1 1 d . . .
H1B H 1.074(4) 0.486(4) 0.671(3) 0.038(8) Uiso 1 1 d . . .
H1A H 1.103(5) 0.562(4) 0.751(3) 0.046(9) Uiso 1 1 d . . .
H5A H 0.570(4) 0.914(4) 0.394(3) 0.042(8) Uiso 1 1 d . . .

loop_
_atom_site_aniso_label
_atom_site_aniso_U_11
_atom_site_aniso_U_22
_atom_site_aniso_U_33
_atom_site_aniso_U_23
_atom_site_aniso_U_13
_atom_site_aniso_U_12
Mg1 0.0223(5) 0.0350(5) 0.0232(4) -0.0061(3) 0.0002(3) -0.0053(4)
O1 0.0303(11) 0.0673(14) 0.0427(11) -0.0278(10) 0.0116(8) -0.0241(10)
O2 0.0294(10) 0.0413(11) 0.0244(9) -0.0055(8) 0.0035(7) 0.0016(8)
C1 0.0245(13) 0.0383(14) 0.0254(11) -0.0079(10) -0.0015(9) -0.0090(11)
C2 0.0344(15) 0.0408(14) 0.0254(12) -0.0106(11) 0.0041(10) -0.0185(12)
C3 0.0278(13) 0.0309(13) 0.0237(11) -0.0076(9) 0.0032(9) -0.0120(11)
C4 0.0338(15) 0.0319(13) 0.0250(11) -0.0074(10) 0.0037(10) -0.0127(12)
C5 0.0300(14) 0.0324(13) 0.0268(12) -0.0064(10) 0.0015(10) -0.0085(11)
C6 0.0274(13) 0.0363(14) 0.0251(11) -0.0060(10) 0.0062(9) -0.0089(11)
C7 0.0324(15) 0.0367(14) 0.0295(13) -0.0104(11) 0.0002(10) -0.0017(12)
C8 0.0274(14) 0.0395(14) 0.0268(12) -0.0065(11) 0.0027(10) -0.0049(12)
C9 0.0308(16) 0.063(2) 0.0585(19) -0.0234(16) 0.0139(13) -0.0254(15)
C10 0.038(4) 0.108(9) 0.094(8) -0.069(6) 0.009(5) -0.025(6)
C10A 0.038(4) 0.108(9) 0.094(8) -0.069(6) 0.009(5) -0.025(6)
C11 0.061(3) 0.138(5) 0.110(4) -0.091(4) 0.022(3) -0.046(3)
C12 0.061(2) 0.079(3) 0.067(2) -0.050(2) 0.0331(18) -0.044(2)
C13 0.057(2) 0.062(2) 0.0228(13) -0.0116(13) -0.0003(13) 0.0134(17)
C14 0.0466(19) 0.0565(19) 0.0287(14) -0.0032(13) -0.0016(12) -0.0022(16)
C15 0.0382(16) 0.0372(14) 0.0357(14) -0.0098(12) -0.0072(11) -0.0027(12)
C16 0.0383(18) 0.0552(19) 0.0308(14) -0.0045(13) 0.0044(12) 0.0138(15)

loop_
_atom_type_symbol
_atom_type_description
_atom_type_scat_dispersion_real
_atom_type_scat_dispersion_imag
_atom_type_scat_source
C C 0.0033 0.0016 'International Tables Vol C Tables 4.2.6.8 and 6.1.1.4'
H H 0.0000 0.0000 'International Tables Vol C Tables 4.2.6.8 and 6.1.1.4'
O O 0.0106 0.0060 'International Tables Vol C Tables 4.2.6.8 and 6.1.1.4'
Mg Mg 0.0486 0.0363 'International Tables Vol C Tables 4.2.6.8 and 6.1.1.4'

loop_
_geom_angle_atom_site_label_1
_geom_angle_atom_site_label_2
_geom_angle_atom_site_label_3
_geom_angle
_geom_angle_site_symmetry_1
_geom_angle_site_symmetry_3
O1 Mg1 O2 96.23(10) . .
O1 Mg1 C8 108.50(11) . 2_676
O2 Mg1 C8 105.98(9) . 2_676
O1 Mg1 C1 108.98(10) . .
O2 Mg1 C1 102.89(9) . .
C8 Mg1 C1 129.07(12) 2_676 .
C9 O1 C12 108.7(2) . .
C9 O1 Mg1 125.45(18) . .
C12 O1 Mg1 125.25(18) . .
C13 O2 C16 108.8(2) . .
C13 O2 Mg1 124.63(18) . .
C16 O2 Mg1 122.63(16) . .
C2 C1 Mg1 117.43(18) . .
C2 C1 H1B 107.6(18) . .
Mg1 C1 H1B 110.7(18) . .
C2 C1 H1A 109.0(19) . .
Mg1 C1 H1A 107.9(19) . .
H1B C1 H1A 103(3) . .
C3 C2 C1 112.9(2) . .
C3 C2 H2B 109(2) . .
C1 C2 H2B 110.1(19) . .
C3 C2 H2A 108(2) . .
C1 C2 H2A 112(2) . .
H2B C2 H2A 105(3) . .
C2 C3 C4 114.7(2) . .
C2 C3 H3B 106.8(17) . .
C4 C3 H3B 109.7(16) . .
C2 C3 H3A 109.0(18) . .
C4 C3 H3A 108.5(19) . .
H3B C3 H3A 108(2) . .
C5 C4 C3 113.5(2) . .
C5 C4 H4B 107.4(18) . .
C3 C4 H4B 110.6(19) . .
C5 C4 H4A 109(2) . .
C3 C4 H4A 108.9(19) . .
H4B C4 H4A 107(3) . .
C4 C5 C6 114.6(2) . .
C4 C5 H5B 108(2) . .
C6 C5 H5B 110.6(19) . .
C4 C5 H5A 110.2(18) . .
C6 C5 H5A 109.4(19) . .
H5B C5 H5A 103(3) . .
C5 C6 C7 114.5(2) . .
C5 C6 H6B 108(2) . .
C7 C6 H6B 109.2(19) . .
C5 C6 H6A 107.5(17) . .
C7 C6 H6A 110.0(18) . .
H6B C6 H6A 107(3) . .
C6 C7 C8 113.7(3) . .
C6 C7 H7B 107.6(19) . .
C8 C7 H7B 113.3(18) . .
C6 C7 H7A 109.4(19) . .
C8 C7 H7A 108(2) . .
H7B C7 H7A 105(3) . .
C7 C8 Mg1 113.45(17) . 2_676
C7 C8 H8B 111(2) . .
Mg1 C8 H8B 111(2) 2_676 .
C7 C8 H8A 109(2) . .
Mg1 C8 H8A 109(2) 2_676 .
H8B C8 H8A 103(3) . .
C10A C9 O1 110.7(6) . .
C10A C9 C10 31.5(7) . .
O1 C9 C10 102.9(5) . .
C10A C9 H9A 129.4 . .
O1 C9 H9A 111.2 . .
C10 C9 H9A 111.2 . .
C10A C9 H9B 80.2 . .
O1 C9 H9B 111.2 . .
C10 C9 H9B 111.2 . .
H9A C9 H9B 109.1 . .
C10A C9 H9C 109.5 . .
O1 C9 H9C 109.5 . .
C10 C9 H9C 138.0 . .
H9A C9 H9C 81.5 . .
H9B C9 H9C 31.5 . .
C10A C9 H9D 109.5 . .
O1 C9 H9D 109.5 . .
C10 C9 H9D 84.8 . .
H9A C9 H9D 28.3 . .
H9B C9 H9D 130.9 . .
H9C C9 H9D 108.1 . .
C11 C10 C9 101.3(7) . .
C11 C10 H10A 111.5 . .
C9 C10 H10A 111.5 . .
C11 C10 H10B 111.5 . .
C9 C10 H10B 111.5 . .
H10A C10 H10B 109.3 . .
C9 C10A C11 105.1(8) . .
C9 C10A H10C 110.7 . .
C11 C10A H10C 110.7 . .
C9 C10A H10D 110.7 . .
C11 C10A H10D 110.7 . .
H10C C10A H10D 108.8 . .
C12 C11 C10 104.9(6) . .
C12 C11 C10A 106.5(5) . .
C10 C11 C10A 30.8(6) . .
C12 C11 H11A 110.8 . .
C10 C11 H11A 110.8 . .
C10A C11 H11A 82.0 . .
C12 C11 H11B 110.8 . .
C10 C11 H11B 110.8 . .
C10A C11 H11B 133.4 . .
H11A C11 H11B 108.8 . .
C12 C11 H11C 110.4 . .
C10 C11 H11C 135.2 . .
C10A C11 H11C 110.4 . .
H11A C11 H11C 30.2 . .
H11B C11 H11C 81.6 . .
C12 C11 H11D 110.4 . .
C10 C11 H11D 83.0 . .
C10A C11 H11D 110.4 . .
H11A C11 H11D 130.8 . .
H11B C11 H11D 29.5 . .
H11C C11 H11D 108.6 . .
C11 C12 O1 106.8(3) . .
C11 C12 H12A 110.4 . .
O1 C12 H12A 110.4 . .
C11 C12 H12B 110.4 . .
O1 C12 H12B 110.4 . .
H12A C12 H12B 108.6 . .
O2 C13 C14 110.3(3) . .
O2 C13 H13A 109.6 . .
C14 C13 H13A 109.6 . .
O2 C13 H13B 109.6 . .
C14 C13 H13B 109.6 . .
H13A C13 H13B 108.1 . .
C13 C14 C15 106.3(2) . .
C13 C14 H14A 110.5 . .
C15 C14 H14A 110.5 . .
C13 C14 H14B 110.5 . .
C15 C14 H14B 110.5 . .
H14A C14 H14B 108.7 . .
C16 C15 C14 104.0(2) . .
C16 C15 H15A 111.0 . .
C14 C15 H15A 111.0 . .
C16 C15 H15B 111.0 . .
C14 C15 H15B 111.0 . .
H15A C15 H15B 109.0 . .
O2 C16 C15 106.9(2) . .
O2 C16 H16A 110.4 . .
C15 C16 H16A 110.4 . .
O2 C16 H16B 110.4 . .
C15 C16 H16B 110.4 . .
H16A C16 H16B 108.6 . .

loop_
_geom_bond_atom_site_label_1
_geom_bond_atom_site_label_2
_geom_bond_distance
_geom_bond_site_symmetry_2
Mg1 O1 2.070(2) .
Mg1 O2 2.082(2) .
Mg1 C8 2.154(3) 2_676
Mg1 C1 2.157(3) .
O1 C9 1.441(3) .
O1 C12 1.444(3) .
O2 C13 1.408(3) .
O2 C16 1.444(3) .
C1 C2 1.540(4) .
C1 H1B 0.97(3) .
C1 H1A 1.00(3) .
C2 C3 1.520(4) .
C2 H2B 0.96(3) .
C2 H2A 1.01(4) .
C3 C4 1.520(3) .
C3 H3B 0.98(3) .
C3 H3A 0.98(3) .
C4 C5 1.519(4) .
C4 H4B 0.99(3) .
C4 H4A 0.98(3) .
C5 C6 1.523(4) .
C5 H5B 0.99(3) .
C5 H5A 1.01(3) .
C6 C7 1.524(4) .
C6 H6B 0.99(3) .
C6 H6A 0.99(3) .
C7 C8 1.534(4) .
C7 H7B 0.98(3) .
C7 H7A 0.97(3) .
C8 Mg1 2.154(3) 2_676
C8 H8B 0.99(4) .
C8 H8A 0.96(3) .
C9 C10A 1.363(13) .
C9 C10 1.549(12) .
C9 H9A 0.9900 .
C9 H9B 0.9900 .
C9 H9C 0.9900 .
C9 H9D 0.9900 .
C10 C11 1.459(13) .
C10 H10A 0.9900 .
C10 H10B 0.9900 .
C10A C11 1.565(13) .
C10A H10C 0.9900 .
C10A H10D 0.9900 .
C11 C12 1.441(5) .
C11 H11A 0.9900 .
C11 H11B 0.9900 .
C11 H11C 0.9900 .
C11 H11D 0.9900 .
C12 H12A 0.9900 .
C12 H12B 0.9900 .
C13 C14 1.450(4) .
C13 H13A 0.9900 .
C13 H13B 0.9900 .
C14 C15 1.518(4) .
C14 H14A 0.9900 .
C14 H14B 0.9900 .
C15 C16 1.507(4) .
C15 H15A 0.9900 .
C15 H15B 0.9900 .
C16 H16A 0.9900 .
C16 H16B 0.9900 .
